data_4334088
loop_
_publ_author_name
'Yu Pan'
'Tieqi Xu'
'Guan-Wen Yang'
'Kun Jin'
'Xiao-Bing Lu'

_publ_section_title
;
 Bis(oxazolinyl)phenyl-Ligated Rare-Earth-Metal Complexes: Highly
 Regioselective Catalysts for cis-1,4-Polymerization of Isoprene
;
_journal_name_full 'Inorganic Chemistry'
_journal_page_first 2802
_journal_page_last 2808
_journal_paper_doi 10.1021/ic300976p
_journal_volume 52
_journal_year 2013
_chemical_absolute_configuration rm
_chemical_formula_sum 'C26 H39 Cl2 Dy N2 O4'
_chemical_formula_weight 676.99
_chemical_name_systematic
; 
 ? 
;
_space_group_IT_number 5
_symmetry_cell_setting monoclinic
_symmetry_space_group_name_Hall 'C 2y'
_symmetry_space_group_name_H-M 'C 1 2 1'
_atom_sites_solution_hydrogens geom
_atom_sites_solution_primary direct
_atom_sites_solution_secondary difmap
_audit_creation_method SHELXL-97
_cell_angle_alpha 90.00
_cell_angle_beta 94.719(6)
_cell_angle_gamma 90.00
_cell_formula_units_Z 2
_cell_length_a 11.2404(17)
_cell_length_b 14.685(2)
_cell_length_c 8.5239(17)
_cell_measurement_reflns_used 2055
_cell_measurement_temperature 293(2)
_cell_measurement_theta_max 25.48
_cell_measurement_theta_min 3.20
_cell_volume 1402.2(4)
_computing_molecular_graphics 'Bruker SHELXTL'
_computing_publication_material 'Bruker SHELXTL'
_computing_structure_refinement 'SHELXL-97 (Sheldrick, 1997)'
_computing_structure_solution 'SHELXS-97 (Sheldrick, 1990)'
_diffrn_ambient_temperature 293(2)
_diffrn_detector_area_resol_mean 0.01
_diffrn_measured_fraction_theta_full 0.953
_diffrn_measured_fraction_theta_max 0.953
_diffrn_measurement_device_type 'Bruker Smart Apex CCD'
_diffrn_measurement_method \w-2\q
_diffrn_radiation_monochromator graphite
_diffrn_radiation_source 'fine-focus sealed tube'
_diffrn_radiation_type MoK\a
_diffrn_radiation_wavelength 0.71073
_diffrn_reflns_av_R_equivalents 0.0375
_diffrn_reflns_av_sigmaI/netI 0.0435
_diffrn_reflns_limit_h_max 13
_diffrn_reflns_limit_h_min -13
_diffrn_reflns_limit_k_max 16
_diffrn_reflns_limit_k_min -17
_diffrn_reflns_limit_l_max 10
_diffrn_reflns_limit_l_min -10
_diffrn_reflns_number 5113
_diffrn_reflns_theta_full 25.48
_diffrn_reflns_theta_max 25.48
_diffrn_reflns_theta_min 3.20
_diffrn_standards_decay_% none
_diffrn_standards_interval_count 0
_diffrn_standards_interval_time 0
_diffrn_standards_number 0
_exptl_absorpt_coefficient_mu 2.888
_exptl_absorpt_correction_T_max 0.707
_exptl_absorpt_correction_T_min 0.636
_exptl_absorpt_correction_type empirical
_exptl_absorpt_process_details 'ABSCOR by T.Higashi 8 March, 1995'
_exptl_crystal_colour colorless
_exptl_crystal_density_diffrn 1.603
_exptl_crystal_description block
_exptl_crystal_F_000 682
_exptl_crystal_size_max 0.16
_exptl_crystal_size_mid 0.14
_exptl_crystal_size_min 0.12
_refine_diff_density_max 0.936
_refine_diff_density_min -0.887
_refine_diff_density_rms 0.144
_refine_ls_abs_structure_details 'Flack H D (1983), Acta Cryst. A39, 876-881'
_refine_ls_abs_structure_Flack -0.028(19)
_refine_ls_extinction_method none
_refine_ls_goodness_of_fit_ref 1.134
_refine_ls_hydrogen_treatment constr
_refine_ls_matrix_type full
_refine_ls_number_parameters 162
_refine_ls_number_reflns 2055
_refine_ls_number_restraints 1
_refine_ls_restrained_S_all 1.134
_refine_ls_R_factor_all 0.0285
_refine_ls_R_factor_gt 0.0258
_refine_ls_shift/su_max 0.000
_refine_ls_shift/su_mean 0.000
_refine_ls_structure_factor_coef Fsqd
_refine_ls_weighting_details 'calc w=1/[\s^2^(Fo^2^)+(0.0467P)^2^+0.1480P] where P=(Fo^2^+2Fc^2^)/3'
_refine_ls_weighting_scheme calc
_refine_ls_wR_factor_gt 0.0711
_refine_ls_wR_factor_ref 0.0777
_reflns_number_gt 2021
_reflns_number_total 2055
_reflns_threshold_expression >2sigma(I)
_cod_data_source_file ic300976p_si_002_3.cif
_cod_data_source_block complex3
_cod_database_code 4334088

loop_
_symmetry_equiv_pos_as_xyz
'x, y, z'
'-x, y, -z'
'x+1/2, y+1/2, z'
'-x+1/2, y+1/2, -z'

loop_
_atom_site_label
_atom_site_type_symbol
_atom_site_fract_x
_atom_site_fract_y
_atom_site_fract_z
_atom_site_U_iso_or_equiv
_atom_site_adp_type
_atom_site_occupancy
_atom_site_symmetry_multiplicity
_atom_site_calc_flag
_atom_site_refinement_flags
Dy Dy 1.0000 0.3033 0.0000 0.02267(13) Uani 1 2 d S
Cl1 Cl 0.80033(15) 0.3151(2) -0.18118(19) 0.0351(7) Uani 1 1 d .
O2 O 0.9293(4) 0.4381(3) 0.1386(6) 0.0276(10) Uani 1 1 d .
C5 C 0.8998(7) 0.1476(6) 0.2362(9) 0.0344(17) Uani 1 1 d .
N1 N 0.8973(5) 0.2339(4) 0.2263(7) 0.0320(14) Uani 1 1 d .
C2 C 0.9512(8) 0.0889(5) 0.1185(9) 0.0374(18) Uani 1 1 d .
C1 C 1.0000 0.1401(7) 0.0000 0.034(2) Uani 1 2 d S
C14 C 0.8472(8) 0.5065(6) 0.0693(9) 0.0395(19) Uani 1 1 d .
H14A H 0.7842 0.4780 0.0016 0.047 Uiso 1 1 calc R
H14B H 0.8890 0.5496 0.0076 0.047 Uiso 1 1 calc R
C7 C 0.8285(7) 0.2667(6) 0.3556(8) 0.0391(19) Uani 1 1 d .
H7 H 0.8729 0.3154 0.4131 0.047 Uiso 1 1 calc R
C8 C 0.7064(6) 0.3026(15) 0.2902(7) 0.0437(17) Uani 1 1 d .
H8 H 0.7198 0.3499 0.2126 0.052 Uiso 1 1 calc R
C6 C 0.8240(8) 0.1830(7) 0.4607(9) 0.049(2) Uani 1 1 d .
H6A H 0.8817 0.1880 0.5514 0.059 Uiso 1 1 calc R
H6B H 0.7451 0.1753 0.4969 0.059 Uiso 1 1 calc R
C3 C 0.9497(8) -0.0048(5) 0.1210(11) 0.045(2) Uani 1 1 d .
H3 H 0.9160 -0.0360 0.2013 0.054 Uiso 1 1 calc R
C11 C 0.9834(8) 0.4774(6) 0.2820(8) 0.0368(18) Uani 1 1 d .
H11A H 1.0546 0.5113 0.2616 0.044 Uiso 1 1 calc R
H11B H 1.0053 0.4302 0.3586 0.044 Uiso 1 1 calc R
C13 C 0.7962(9) 0.5534(7) 0.2050(10) 0.051(2) Uani 1 1 d .
H13A H 0.7211 0.5259 0.2276 0.062 Uiso 1 1 calc R
H13B H 0.7833 0.6176 0.1827 0.062 Uiso 1 1 calc R
C9 C 0.6319(9) 0.2268(8) 0.2059(13) 0.065(3) Uani 1 1 d .
H9A H 0.6255 0.1763 0.2762 0.098 Uiso 1 1 calc R
H9B H 0.6700 0.2072 0.1150 0.098 Uiso 1 1 calc R
H9C H 0.5536 0.2496 0.1737 0.098 Uiso 1 1 calc R
C10 C 0.6429(8) 0.3459(9) 0.4204(10) 0.064(3) Uani 1 1 d .
H10A H 0.6340 0.3020 0.5021 0.096 Uiso 1 1 calc R
H10B H 0.5655 0.3666 0.3792 0.096 Uiso 1 1 calc R
H10C H 0.6886 0.3967 0.4629 0.096 Uiso 1 1 calc R
C4 C 1.0000 -0.0519(8) 0.0000 0.059(4) Uani 1 2 d S
H4 H 1.0000 -0.1152 0.0000 0.071 Uiso 1 2 calc SR
O1 O 0.8536(7) 0.1071(5) 0.3599(8) 0.0472(17) Uani 1 1 d .
C12 C 0.8906(11) 0.5402(8) 0.3423(13) 0.052(3) Uani 1 1 d .
H12A H 0.8556 0.5131 0.4315 0.063 Uiso 1 1 calc R
H12B H 0.9262 0.5981 0.3747 0.063 Uiso 1 1 calc R

loop_
_atom_site_aniso_label
_atom_site_aniso_U_11
_atom_site_aniso_U_22
_atom_site_aniso_U_33
_atom_site_aniso_U_23
_atom_site_aniso_U_13
_atom_site_aniso_U_12
Dy 0.0257(2) 0.0191(2) 0.02361(18) 0.000 0.00444(12) 0.000
Cl1 0.0335(8) 0.029(2) 0.0410(7) -0.0049(8) -0.0069(6) 0.0003(9)
O2 0.027(3) 0.025(3) 0.031(2) -0.002(2) 0.000(2) 0.004(2)
C5 0.023(4) 0.039(5) 0.040(4) 0.007(3) -0.006(3) -0.008(4)
N1 0.031(3) 0.033(4) 0.032(3) 0.007(2) 0.002(2) -0.008(3)
C2 0.037(5) 0.029(4) 0.045(4) 0.006(3) -0.008(3) -0.006(4)
C1 0.032(6) 0.025(5) 0.045(6) 0.000 0.001(4) 0.000
C14 0.051(6) 0.032(4) 0.034(4) -0.005(3) -0.005(3) 0.019(4)
C7 0.036(4) 0.051(5) 0.031(3) 0.004(3) 0.007(3) -0.010(3)
C8 0.041(4) 0.049(4) 0.042(3) 0.002(10) 0.011(3) -0.018(10)
C6 0.039(5) 0.072(7) 0.038(4) 0.019(4) 0.007(4) -0.008(4)
C3 0.043(5) 0.019(4) 0.068(5) 0.012(4) -0.017(4) -0.004(4)
C11 0.037(5) 0.044(5) 0.030(4) -0.003(3) 0.004(3) 0.008(4)
C13 0.054(6) 0.050(6) 0.049(5) -0.008(4) -0.005(4) 0.025(5)
C9 0.030(5) 0.073(7) 0.088(7) 0.029(6) -0.029(5) -0.014(5)
C10 0.037(5) 0.103(9) 0.054(5) 0.020(5) 0.010(4) 0.022(5)
C4 0.067(9) 0.015(6) 0.091(10) 0.000 -0.016(8) 0.000
O1 0.051(4) 0.044(4) 0.046(3) 0.025(3) 0.000(3) -0.017(3)
C12 0.061(7) 0.050(7) 0.046(5) -0.015(5) 0.005(5) 0.013(6)

loop_
_atom_type_symbol
_atom_type_description
_atom_type_scat_dispersion_real
_atom_type_scat_dispersion_imag
_atom_type_scat_source
C C 0.0033 0.0016 'International Tables Vol C Tables 4.2.6.8 and 6.1.1.4'
H H 0.0000 0.0000 'International Tables Vol C Tables 4.2.6.8 and 6.1.1.4'
N N 0.0061 0.0033 'International Tables Vol C Tables 4.2.6.8 and 6.1.1.4'
O O 0.0106 0.0060 'International Tables Vol C Tables 4.2.6.8 and 6.1.1.4'
Cl Cl 0.1484 0.1585 'International Tables Vol C Tables 4.2.6.8 and 6.1.1.4'
Dy Dy -0.1892 4.4098 'International Tables Vol C Tables 4.2.6.8 and 6.1.1.4'

loop_
_geom_angle_atom_site_label_1
_geom_angle_atom_site_label_2
_geom_angle_atom_site_label_3
_geom_angle
_geom_angle_site_symmetry_1
_geom_angle_site_symmetry_3
C1 Dy O2 143.26(11) . .
C1 Dy O2 143.26(11) . 2_755
O2 Dy O2 73.5(2) . 2_755
C1 Dy N1 66.35(15) . 2_755
O2 Dy N1 150.32(19) . 2_755
O2 Dy N1 76.95(18) 2_755 2_755
C1 Dy N1 66.35(15) . .
O2 Dy N1 76.95(18) . .
O2 Dy N1 150.32(19) 2_755 .
N1 Dy N1 132.7(3) 2_755 .
C1 Dy Cl1 93.79(8) . 2_755
O2 Dy Cl1 87.64(13) . 2_755
O2 Dy Cl1 86.29(13) 2_755 2_755
N1 Dy Cl1 93.04(15) 2_755 2_755
N1 Dy Cl1 89.99(14) . 2_755
C1 Dy Cl1 93.79(8) . .
O2 Dy Cl1 86.29(13) . .
O2 Dy Cl1 87.64(13) 2_755 .
N1 Dy Cl1 89.99(14) 2_755 .
N1 Dy Cl1 93.04(15) . .
Cl1 Dy Cl1 172.42(15) 2_755 .
C11 O2 C14 106.1(6) . .
C11 O2 Dy 126.7(4) . .
C14 O2 Dy 125.2(4) . .
N1 C5 O1 118.9(8) . .
N1 C5 C2 123.0(7) . .
O1 C5 C2 118.1(8) . .
C5 N1 C7 106.6(6) . .
C5 N1 Dy 116.2(5) . .
C7 N1 Dy 137.2(5) . .
C3 C2 C1 123.5(8) . .
C3 C2 C5 124.5(8) . .
C1 C2 C5 111.9(7) . .
C2 C1 C2 115.4(10) 2_755 .
C2 C1 Dy 122.3(5) 2_755 .
C2 C1 Dy 122.3(5) . .
O2 C14 C13 105.9(6) . .
O2 C14 H14A 110.6 . .
C13 C14 H14A 110.6 . .
O2 C14 H14B 110.6 . .
C13 C14 H14B 110.6 . .
H14A C14 H14B 108.7 . .
N1 C7 C6 102.7(7) . .
N1 C7 C8 110.4(6) . .
C6 C7 C8 114.8(8) . .
N1 C7 H7 109.6 . .
C6 C7 H7 109.6 . .
C8 C7 H7 109.6 . .
C10 C8 C7 110.0(6) . .
C10 C8 C9 112.2(8) . .
C7 C8 C9 111.0(14) . .
C10 C8 H8 107.8 . .
C7 C8 H8 107.8 . .
C9 C8 H8 107.8 . .
O1 C6 C7 104.4(6) . .
O1 C6 H6A 110.9 . .
C7 C6 H6A 110.9 . .
O1 C6 H6B 110.9 . .
C7 C6 H6B 110.9 . .
H6A C6 H6B 108.9 . .
C2 C3 C4 118.4(9) . .
C2 C3 H3 120.8 . .
C4 C3 H3 120.8 . .
O2 C11 C12 106.1(7) . .
O2 C11 H11A 110.5 . .
C12 C11 H11A 110.5 . .
O2 C11 H11B 110.5 . .
C12 C11 H11B 110.5 . .
H11A C11 H11B 108.7 . .
C14 C13 C12 104.3(7) . .
C14 C13 H13A 110.9 . .
C12 C13 H13A 110.9 . .
C14 C13 H13B 110.9 . .
C12 C13 H13B 110.9 . .
H13A C13 H13B 108.9 . .
C8 C9 H9A 109.5 . .
C8 C9 H9B 109.5 . .
H9A C9 H9B 109.5 . .
C8 C9 H9C 109.5 . .
H9A C9 H9C 109.5 . .
H9B C9 H9C 109.5 . .
C8 C10 H10A 109.5 . .
C8 C10 H10B 109.5 . .
H10A C10 H10B 109.5 . .
C8 C10 H10C 109.5 . .
H10A C10 H10C 109.5 . .
H10B C10 H10C 109.5 . .
C3 C4 C3 120.7(11) . 2_755
C3 C4 H4 119.6 . .
C3 C4 H4 119.6 2_755 .
C5 O1 C6 104.1(7) . .
C13 C12 C11 105.8(7) . .
C13 C12 H12A 110.6 . .
C11 C12 H12A 110.6 . .
C13 C12 H12B 110.6 . .
C11 C12 H12B 110.6 . .
H12A C12 H12B 108.7 . .

loop_
_geom_bond_atom_site_label_1
_geom_bond_atom_site_label_2
_geom_bond_distance
_geom_bond_site_symmetry_2
Dy C1 2.397(11) .
Dy O2 2.469(5) .
Dy O2 2.469(5) 2_755
Dy N1 2.542(5) 2_755
Dy N1 2.542(5) .
Dy Cl1 2.6233(17) 2_755
Dy Cl1 2.6233(17) .
O2 C11 1.441(9) .
O2 C14 1.456(9) .
C5 N1 1.270(11) .
C5 O1 1.351(10) .
C5 C2 1.476(12) .
N1 C7 1.478(9) .
C2 C3 1.376(11) .
C2 C1 1.406(10) .
C1 C2 1.406(10) 2_755
C14 C13 1.499(11) .
C14 H14A 0.9700 .
C14 H14B 0.9700 .
C7 C6 1.523(12) .
C7 C8 1.532(14) .
C7 H7 0.9800 .
C8 C10 1.509(15) .
C8 C9 1.535(18) .
C8 H8 0.9800 .
C6 O1 1.463(13) .
C6 H6A 0.9700 .
C6 H6B 0.9700 .
C3 C4 1.400(11) .
C3 H3 0.9300 .
C11 C12 1.513(13) .
C11 H11A 0.9700 .
C11 H11B 0.9700 .
C13 C12 1.526(15) .
C13 H13A 0.9700 .
C13 H13B 0.9700 .
C9 H9A 0.9600 .
C9 H9B 0.9600 .
C9 H9C 0.9600 .
C10 H10A 0.9600 .
C10 H10B 0.9600 .
C10 H10C 0.9600 .
C4 C3 1.400(11) 2_755
C4 H4 0.9300 .
C12 H12A 0.9700 .
C12 H12B 0.9700 .
